data_4083539
loop_
_publ_author_name
'Breunig, Jens Michael'
'Lehmann, Felix'
'Bolte, Michael'
'Lerner, Hans-Wolfram'
'Wagner, Matthias'

_publ_section_title
;
 Synthesis and Reactivity ofo-Phosphane Oxide Substituted
 Aryl(hydro)borates and Aryl(hydro)boranes
;
_journal_issue 12
_journal_name_full Organometallics
_journal_page_first 3163
_journal_paper_doi 10.1021/om500385h
_journal_volume 33
_journal_year 2014
_chemical_formula_moiety 'C26 H22 B F10 O P, 0.5(C6 H6)'
_chemical_formula_sum 'C29 H25 B F10 O P'
_chemical_formula_weight 621.27
_chemical_name_systematic ?
_space_group_crystal_system triclinic
_space_group_IT_number 2
_space_group_name_Hall '-P 1'
_space_group_name_H-M_alt 'P -1'
_symmetry_space_group_name_Hall '-P 1'
_symmetry_space_group_name_H-M 'P -1'
_atom_sites_solution_hydrogens geom
_audit_creation_method SHELXL-97
_cell_angle_alpha 111.819(6)
_cell_angle_beta 97.953(7)
_cell_angle_gamma 110.112(6)
_cell_formula_units_Z 2
_cell_length_a 10.5698(9)
_cell_length_b 12.2356(10)
_cell_length_c 12.7246(11)
_cell_measurement_reflns_used 19851
_cell_measurement_temperature 173(2)
_cell_measurement_theta_max 25.95
_cell_measurement_theta_min 3.15
_cell_volume 1366.1(2)
_computing_cell_refinement 'X-Area (Stoe & Cie, 2001)'
_computing_data_collection 'X-Area (Stoe & Cie, 2001)'
_computing_data_reduction 'X-Area (Stoe & Cie, 2001)'
_computing_molecular_graphics 'XP in SHELXTL-Plus (Sheldrick, 2008)'
_computing_publication_material SHELXL97
_computing_structure_refinement 'SHELXL (Sheldrick, 2008)'
_computing_structure_solution 'SHELXS (Sheldrick, 2008)'
_diffrn_ambient_temperature 173(2)
_diffrn_measured_fraction_theta_full 0.998
_diffrn_measured_fraction_theta_max 0.986
_diffrn_measurement_device_type 'STOE IPDS II two-circle-diffractometer'
_diffrn_measurement_method \w
_diffrn_radiation_type MoK\a
_diffrn_radiation_wavelength 0.71073
_diffrn_reflns_av_R_equivalents 0.0843
_diffrn_reflns_av_unetI/netI 0.0565
_diffrn_reflns_Laue_measured_fraction_full 0.998
_diffrn_reflns_Laue_measured_fraction_max 0.986
_diffrn_reflns_limit_h_max 12
_diffrn_reflns_limit_h_min -12
_diffrn_reflns_limit_k_max 14
_diffrn_reflns_limit_k_min -14
_diffrn_reflns_limit_l_max 15
_diffrn_reflns_limit_l_min -15
_diffrn_reflns_number 29118
_diffrn_reflns_point_group_measured_fraction_full 0.998
_diffrn_reflns_point_group_measured_fraction_max 0.986
_diffrn_reflns_theta_full 25.000
_diffrn_reflns_theta_max 25.697
_diffrn_reflns_theta_min 3.150
_diffrn_source 'Genix 3D I\mS microfocus X-ray source'
_exptl_absorpt_coefficient_mu 0.192
_exptl_absorpt_correction_T_max 0.996
_exptl_absorpt_correction_T_min 0.992
_exptl_absorpt_correction_type multi-scan
_exptl_absorpt_process_details 'X-Area (Stoe & Cie, 2001)'
_exptl_crystal_colour colourless
_exptl_crystal_density_diffrn 1.510
_exptl_crystal_description block
_exptl_crystal_F_000 634
_exptl_crystal_size_max 0.040
_exptl_crystal_size_mid 0.030
_exptl_crystal_size_min 0.020
_refine_diff_density_max 0.282
_refine_diff_density_min -0.276
_refine_diff_density_rms 0.045
_refine_ls_extinction_method none
_refine_ls_goodness_of_fit_ref 1.002
_refine_ls_hydrogen_treatment constr
_refine_ls_matrix_type full
_refine_ls_number_parameters 379
_refine_ls_number_reflns 5114
_refine_ls_number_restraints 0
_refine_ls_restrained_S_all 1.002
_refine_ls_R_factor_all 0.0687
_refine_ls_R_factor_gt 0.0433
_refine_ls_shift/su_max 0.000
_refine_ls_shift/su_mean 0.000
_refine_ls_structure_factor_coef Fsqd
_refine_ls_weighting_details 'w=1/[\s^2^(Fo^2^)+(0.0492P)^2^] where P=(Fo^2^+2Fc^2^)/3'
_refine_ls_weighting_scheme calc
_refine_ls_wR_factor_gt 0.0890
_refine_ls_wR_factor_ref 0.0968
_reflns_Friedel_coverage 0.000
_reflns_number_gt 3848
_reflns_number_total 5114
_reflns_threshold_expression 'I > 2\s(I)'
_cod_data_source_file om500385h_si_002.cif
_cod_data_source_block wa1836
_cod_depositor_comments 'Adding full bibliography for 4083529--4083544.cif.'
_cod_database_code 4083539
_shelx_space_group_comment
; 
The symmetry employed for this shelxl refinement is uniquely defined 
by the following loop, which should always be used as a source of 
symmetry information in preference to the above space-group names. 
They are only intended as comments. 
;
_shelx_estimated_absorpt_t_min 0.992
_shelx_estimated_absorpt_t_max 0.996
_shelxl_version_number 2013-3

loop_
_space_group_symop_operation_xyz
'x, y, z'
'-x, -y, -z'

loop_
_atom_site_label
_atom_site_type_symbol
_atom_site_fract_x
_atom_site_fract_y
_atom_site_fract_z
_atom_site_U_iso_or_equiv
_atom_site_adp_type
_atom_site_occupancy
_atom_site_site_symmetry_order
_atom_site_calc_flag
_atom_site_refinement_flags_posn
_atom_site_refinement_flags_adp
P1 P 0.60279(5) 0.70275(5) 0.33584(5) 0.02092(13) Uani 1 1 d . .
O1 O 0.45371(14) 0.60505(14) 0.24767(13) 0.0218(3) Uani 1 1 d . .
B1 B 0.3281(2) 0.6057(2) 0.2976(2) 0.0227(5) Uani 1 1 d . .
C1 C 0.7051(2) 0.6116(2) 0.3514(2) 0.0281(5) Uani 1 1 d . .
C2 C 0.6928(3) 0.5132(3) 0.2284(2) 0.0404(6) Uani 1 1 d . .
H2A H 0.5927 0.4565 0.1834 0.061 Uiso 1 1 calc R U
H2B H 0.7409 0.4602 0.2376 0.061 Uiso 1 1 calc R U
H2C H 0.7369 0.5601 0.1857 0.061 Uiso 1 1 calc R U
C3 C 0.6370(3) 0.5372(3) 0.4184(2) 0.0385(6) Uani 1 1 d . .
H3A H 0.5368 0.4804 0.3737 0.058 Uiso 1 1 calc R U
H3B H 0.6452 0.5996 0.4973 0.058 Uiso 1 1 calc R U
H3C H 0.6855 0.4842 0.4267 0.058 Uiso 1 1 calc R U
C4 C 0.8616(2) 0.7010(3) 0.4233(3) 0.0435(6) Uani 1 1 d . .
H4A H 0.9062 0.7488 0.3814 0.065 Uiso 1 1 calc R U
H4B H 0.9100 0.6481 0.4323 0.065 Uiso 1 1 calc R U
H4C H 0.8683 0.7629 0.5019 0.065 Uiso 1 1 calc R U
C5 C 0.6818(2) 0.8277(2) 0.2871(2) 0.0303(5) Uani 1 1 d . .
C6 C 0.7147(3) 0.7692(3) 0.1714(2) 0.0400(6) Uani 1 1 d . .
H6A H 0.6285 0.6955 0.1109 0.060 Uiso 1 1 calc R U
H6B H 0.7871 0.7388 0.1851 0.060 Uiso 1 1 calc R U
H6C H 0.7497 0.8356 0.1439 0.060 Uiso 1 1 calc R U
C7 C 0.8142(3) 0.9424(2) 0.3837(2) 0.0431(6) Uani 1 1 d . .
H7A H 0.7907 0.9785 0.4570 0.065 Uiso 1 1 calc R U
H7B H 0.8503 1.0099 0.3576 0.065 Uiso 1 1 calc R U
H7C H 0.8867 0.9126 0.3985 0.065 Uiso 1 1 calc R U
C8 C 0.5693(3) 0.8758(3) 0.2648(3) 0.0498(7) Uani 1 1 d . .
H8A H 0.4838 0.8026 0.2029 0.075 Uiso 1 1 calc R U
H8B H 0.6058 0.9433 0.2388 0.075 Uiso 1 1 calc R U
H8C H 0.5463 0.9121 0.3384 0.075 Uiso 1 1 calc R U
C11 C 0.4082(2) 0.7041(2) 0.43882(19) 0.0219(4) Uani 1 1 d . .
C12 C 0.5559(2) 0.7652(2) 0.4673(2) 0.0235(4) Uani 1 1 d . .
C13 C 0.6446(2) 0.8509(2) 0.5825(2) 0.0316(5) Uani 1 1 d . .
H13 H 0.7442 0.8912 0.5981 0.038 Uiso 1 1 calc R U
C14 C 0.5857(2) 0.8764(2) 0.6740(2) 0.0323(5) Uani 1 1 d . .
H14 H 0.6444 0.9348 0.7535 0.039 Uiso 1 1 calc R U
C15 C 0.4401(2) 0.8161(2) 0.6490(2) 0.0297(5) Uani 1 1 d . .
H15 H 0.3996 0.8330 0.7121 0.036 Uiso 1 1 calc R U
C16 C 0.3534(2) 0.7326(2) 0.5347(2) 0.0256(5) Uani 1 1 d . .
H16 H 0.2540 0.6932 0.5202 0.031 Uiso 1 1 calc R U
C21 C 0.2232(2) 0.4567(2) 0.26999(19) 0.0248(5) Uani 1 1 d . .
C22 C 0.1004(2) 0.4340(2) 0.3035(2) 0.0302(5) Uani 1 1 d . .
C23 C 0.0061(2) 0.3139(3) 0.2856(2) 0.0375(6) Uani 1 1 d . .
C24 C 0.0294(2) 0.2072(3) 0.2299(2) 0.0389(6) Uani 1 1 d . .
C25 C 0.1466(2) 0.2217(2) 0.1918(2) 0.0340(5) Uani 1 1 d . .
C26 C 0.2392(2) 0.3435(2) 0.2117(2) 0.0293(5) Uani 1 1 d . .
F22 F 0.06716(13) 0.53464(15) 0.35482(13) 0.0412(4) Uani 1 1 d . .
F23 F -0.10995(16) 0.30192(18) 0.32216(16) 0.0605(5) Uani 1 1 d . .
F24 F -0.06161(17) 0.08857(16) 0.21067(17) 0.0602(5) Uani 1 1 d . .
F25 F 0.16713(16) 0.11622(14) 0.13142(16) 0.0521(4) Uani 1 1 d . .
F26 F 0.34837(14) 0.34652(13) 0.16714(14) 0.0424(4) Uani 1 1 d . .
C31 C 0.2385(2) 0.6547(2) 0.22340(19) 0.0229(4) Uani 1 1 d . .
C32 C 0.2030(2) 0.5989(2) 0.1001(2) 0.0256(5) Uani 1 1 d . .
C33 C 0.1343(2) 0.6366(2) 0.0304(2) 0.0290(5) Uani 1 1 d . .
C34 C 0.0922(2) 0.7331(2) 0.0830(2) 0.0297(5) Uani 1 1 d . .
C35 C 0.1208(2) 0.7894(2) 0.2039(2) 0.0280(5) Uani 1 1 d . .
C36 C 0.1930(2) 0.7503(2) 0.2706(2) 0.0261(5) Uani 1 1 d . .
F32 F 0.23675(14) 0.50035(14) 0.04227(11) 0.0352(3) Uani 1 1 d . .
F33 F 0.10547(14) 0.57973(16) -0.08828(12) 0.0416(4) Uani 1 1 d . .
F34 F 0.02439(15) 0.77131(16) 0.01680(14) 0.0452(4) Uani 1 1 d . .
F35 F 0.07824(14) 0.88242(14) 0.25618(13) 0.0398(3) Uani 1 1 d . .
F36 F 0.21739(14) 0.81316(14) 0.38915(12) 0.0375(3) Uani 1 1 d . .
C41 C 0.5444(5) 0.9041(4) 0.9693(3) 0.0665(10) Uani 1 1 d . .
H41 H 0.5752 0.8367 0.9479 0.080 Uiso 1 1 calc R U
C42 C 0.3615(3) 0.9701(4) 0.9915(3) 0.0639(10) Uani 1 1 d . .
H42 H 0.2647 0.9491 0.9856 0.077 Uiso 1 1 calc R U
C43 C 0.4067(4) 0.8753(3) 0.9607(3) 0.0685(10) Uani 1 1 d . .
H43 H 0.3410 0.7872 0.9328 0.082 Uiso 1 1 calc R U

loop_
_atom_site_aniso_label
_atom_site_aniso_U_11
_atom_site_aniso_U_22
_atom_site_aniso_U_33
_atom_site_aniso_U_23
_atom_site_aniso_U_13
_atom_site_aniso_U_12
P1 0.0208(2) 0.0227(3) 0.0232(3) 0.0116(2) 0.0107(2) 0.0108(2)
O1 0.0211(7) 0.0240(8) 0.0231(8) 0.0105(6) 0.0109(6) 0.0111(6)
B1 0.0226(11) 0.0243(12) 0.0265(13) 0.0119(11) 0.0133(10) 0.0132(10)
C1 0.0268(11) 0.0310(12) 0.0347(13) 0.0166(11) 0.0132(10) 0.0179(10)
C2 0.0459(14) 0.0416(15) 0.0438(16) 0.0164(13) 0.0233(12) 0.0293(12)
C3 0.0442(13) 0.0439(15) 0.0475(16) 0.0305(13) 0.0200(12) 0.0276(12)
C4 0.0281(12) 0.0549(17) 0.0510(17) 0.0241(14) 0.0103(11) 0.0220(12)
C5 0.0287(11) 0.0286(12) 0.0365(14) 0.0180(11) 0.0140(10) 0.0102(9)
C6 0.0444(14) 0.0402(15) 0.0324(14) 0.0196(12) 0.0163(11) 0.0096(12)
C7 0.0436(14) 0.0295(13) 0.0430(16) 0.0147(12) 0.0169(12) 0.0015(11)
C8 0.0486(15) 0.0467(17) 0.082(2) 0.0484(17) 0.0304(15) 0.0252(13)
C11 0.0247(10) 0.0228(11) 0.0267(12) 0.0149(9) 0.0108(9) 0.0144(9)
C12 0.0246(10) 0.0249(11) 0.0248(11) 0.0121(9) 0.0108(9) 0.0126(9)
C13 0.0287(11) 0.0330(13) 0.0283(13) 0.0106(11) 0.0074(10) 0.0119(10)
C14 0.0395(12) 0.0326(13) 0.0206(12) 0.0071(10) 0.0066(10) 0.0171(11)
C15 0.0417(12) 0.0371(13) 0.0247(12) 0.0179(11) 0.0190(10) 0.0251(11)
C16 0.0282(11) 0.0311(12) 0.0263(12) 0.0158(10) 0.0135(9) 0.0173(9)
C21 0.0219(10) 0.0316(12) 0.0234(11) 0.0154(10) 0.0071(8) 0.0110(9)
C22 0.0269(11) 0.0384(14) 0.0276(12) 0.0158(11) 0.0111(9) 0.0145(10)
C23 0.0246(11) 0.0500(16) 0.0346(14) 0.0248(13) 0.0116(10) 0.0053(11)
C24 0.0331(12) 0.0351(14) 0.0417(15) 0.0269(13) 0.0029(11) 0.0001(11)
C25 0.0337(12) 0.0293(13) 0.0366(14) 0.0168(11) 0.0018(10) 0.0122(10)
C26 0.0237(10) 0.0299(12) 0.0335(13) 0.0151(11) 0.0071(9) 0.0104(9)
F22 0.0294(7) 0.0474(9) 0.0456(9) 0.0153(7) 0.0209(6) 0.0179(6)
F23 0.0363(8) 0.0730(12) 0.0623(11) 0.0316(10) 0.0302(8) 0.0057(8)
F24 0.0518(9) 0.0427(10) 0.0736(12) 0.0384(9) 0.0122(8) -0.0039(8)
F25 0.0473(8) 0.0257(8) 0.0714(12) 0.0172(8) 0.0050(8) 0.0131(7)
F26 0.0325(7) 0.0286(7) 0.0611(10) 0.0110(7) 0.0230(7) 0.0144(6)
C31 0.0190(9) 0.0255(11) 0.0238(11) 0.0112(9) 0.0085(8) 0.0083(8)
C32 0.0235(10) 0.0284(12) 0.0269(12) 0.0121(10) 0.0113(9) 0.0124(9)
C33 0.0256(10) 0.0370(13) 0.0220(12) 0.0143(10) 0.0067(9) 0.0098(10)
C34 0.0233(10) 0.0364(13) 0.0359(14) 0.0243(11) 0.0061(9) 0.0124(10)
C35 0.0212(10) 0.0268(12) 0.0374(14) 0.0147(11) 0.0080(9) 0.0119(9)
C36 0.0230(10) 0.0283(12) 0.0242(12) 0.0092(10) 0.0070(9) 0.0108(9)
F32 0.0418(7) 0.0417(8) 0.0241(7) 0.0093(6) 0.0117(6) 0.0255(6)
F33 0.0436(8) 0.0615(10) 0.0242(7) 0.0209(7) 0.0111(6) 0.0253(7)
F34 0.0445(8) 0.0559(10) 0.0464(9) 0.0328(8) 0.0048(7) 0.0265(7)
F35 0.0356(7) 0.0367(8) 0.0471(9) 0.0135(7) 0.0058(6) 0.0241(6)
F36 0.0466(8) 0.0445(8) 0.0248(7) 0.0087(6) 0.0094(6) 0.0314(7)
C41 0.114(3) 0.082(3) 0.048(2) 0.040(2) 0.045(2) 0.072(3)
C42 0.0504(17) 0.099(3) 0.0339(17) 0.0230(18) 0.0134(13) 0.0313(19)
C43 0.099(3) 0.0420(18) 0.0395(19) 0.0113(15) 0.0311(18) 0.0068(18)

loop_
_atom_type_symbol
_atom_type_description
_atom_type_scat_dispersion_real
_atom_type_scat_dispersion_imag
_atom_type_scat_source
C C 0.0033 0.0016 'International Tables Vol C Tables 4.2.6.8 and 6.1.1.4'
H H 0.0000 0.0000 'International Tables Vol C Tables 4.2.6.8 and 6.1.1.4'
B B 0.0013 0.0007 'International Tables Vol C Tables 4.2.6.8 and 6.1.1.4'
F F 0.0171 0.0103 'International Tables Vol C Tables 4.2.6.8 and 6.1.1.4'
O O 0.0106 0.0060 'International Tables Vol C Tables 4.2.6.8 and 6.1.1.4'
P P 0.1023 0.0942 'International Tables Vol C Tables 4.2.6.8 and 6.1.1.4'

loop_
_geom_angle_atom_site_label_1
_geom_angle_atom_site_label_2
_geom_angle_atom_site_label_3
_geom_angle
_geom_angle_site_symmetry_1
_geom_angle_site_symmetry_3
O1 P1 C12 99.39(9) . .
O1 P1 C1 108.83(10) . .
C12 P1 C1 110.22(10) . .
O1 P1 C5 108.85(9) . .
C12 P1 C5 112.46(11) . .
C1 P1 C5 115.77(10) . .
P1 O1 B1 115.89(13) . .
O1 B1 C11 102.34(16) . .
O1 B1 C21 109.93(17) . .
C11 B1 C21 113.82(17) . .
O1 B1 C31 106.13(15) . .
C11 B1 C31 116.32(18) . .
C21 B1 C31 107.82(17) . .
C2 C1 C4 110.09(19) . .
C2 C1 C3 109.1(2) . .
C4 C1 C3 108.7(2) . .
C2 C1 P1 110.07(16) . .
C4 C1 P1 112.75(17) . .
C3 C1 P1 105.99(14) . .
C1 C2 H2A 109.5 . .
C1 C2 H2B 109.5 . .
H2A C2 H2B 109.5 . .
C1 C2 H2C 109.5 . .
H2A C2 H2C 109.5 . .
H2B C2 H2C 109.5 . .
C1 C3 H3A 109.5 . .
C1 C3 H3B 109.5 . .
H3A C3 H3B 109.5 . .
C1 C3 H3C 109.5 . .
H3A C3 H3C 109.5 . .
H3B C3 H3C 109.5 . .
C1 C4 H4A 109.5 . .
C1 C4 H4B 109.5 . .
H4A C4 H4B 109.5 . .
C1 C4 H4C 109.5 . .
H4A C4 H4C 109.5 . .
H4B C4 H4C 109.5 . .
C7 C5 C6 110.84(19) . .
C7 C5 C8 108.9(2) . .
C6 C5 C8 109.0(2) . .
C7 C5 P1 111.23(17) . .
C6 C5 P1 110.93(17) . .
C8 C5 P1 105.76(15) . .
C5 C6 H6A 109.5 . .
C5 C6 H6B 109.5 . .
H6A C6 H6B 109.5 . .
C5 C6 H6C 109.5 . .
H6A C6 H6C 109.5 . .
H6B C6 H6C 109.5 . .
C5 C7 H7A 109.5 . .
C5 C7 H7B 109.5 . .
H7A C7 H7B 109.5 . .
C5 C7 H7C 109.5 . .
H7A C7 H7C 109.5 . .
H7B C7 H7C 109.5 . .
C5 C8 H8A 109.5 . .
C5 C8 H8B 109.5 . .
H8A C8 H8B 109.5 . .
C5 C8 H8C 109.5 . .
H8A C8 H8C 109.5 . .
H8B C8 H8C 109.5 . .
C16 C11 C12 116.0(2) . .
C16 C11 B1 130.39(18) . .
C12 C11 B1 113.61(17) . .
C13 C12 C11 123.1(2) . .
C13 C12 P1 128.42(16) . .
C11 C12 P1 108.30(16) . .
C14 C13 C12 118.9(2) . .
C14 C13 H13 120.6 . .
C12 C13 H13 120.6 . .
C13 C14 C15 119.4(2) . .
C13 C14 H14 120.3 . .
C15 C14 H14 120.3 . .
C16 C15 C14 121.2(2) . .
C16 C15 H15 119.4 . .
C14 C15 H15 119.4 . .
C15 C16 C11 121.50(19) . .
C15 C16 H16 119.3 . .
C11 C16 H16 119.3 . .
C26 C21 C22 112.9(2) . .
C26 C21 B1 127.41(18) . .
C22 C21 B1 119.6(2) . .
F22 C22 C23 116.33(19) . .
F22 C22 C21 119.2(2) . .
C23 C22 C21 124.4(2) . .
F23 C23 C24 120.3(2) . .
F23 C23 C22 120.1(2) . .
C24 C23 C22 119.6(2) . .
F24 C24 C23 120.8(2) . .
F24 C24 C25 120.0(3) . .
C23 C24 C25 119.2(2) . .
F25 C25 C24 119.8(2) . .
F25 C25 C26 120.6(2) . .
C24 C25 C26 119.6(2) . .
F26 C26 C25 115.0(2) . .
F26 C26 C21 120.89(19) . .
C25 C26 C21 124.1(2) . .
C36 C31 C32 113.36(19) . .
C36 C31 B1 126.80(19) . .
C32 C31 B1 119.83(18) . .
F32 C32 C33 116.3(2) . .
F32 C32 C31 119.32(18) . .
C33 C32 C31 124.4(2) . .
F33 C33 C32 121.2(2) . .
F33 C33 C34 119.4(2) . .
C32 C33 C34 119.4(2) . .
F34 C34 C35 120.6(2) . .
F34 C34 C33 120.5(2) . .
C35 C34 C33 118.89(19) . .
F35 C35 C34 119.44(19) . .
F35 C35 C36 120.9(2) . .
C34 C35 C36 119.6(2) . .
F36 C36 C35 114.89(19) . .
F36 C36 C31 120.86(19) . .
C35 C36 C31 124.3(2) . .
C43 C41 C42 119.7(3) . 2_677
C43 C41 H41 120.1 . .
C42 C41 H41 120.1 2_677 .
C43 C42 C41 119.4(3) . 2_677
C43 C42 H42 120.3 . .
C41 C42 H42 120.3 2_677 .
C42 C43 C41 120.9(3) . .
C42 C43 H43 119.6 . .
C41 C43 H43 119.6 . .

loop_
_geom_bond_atom_site_label_1
_geom_bond_atom_site_label_2
_geom_bond_distance
_geom_bond_site_symmetry_2
P1 O1 1.5457(15) .
P1 C12 1.780(2) .
P1 C1 1.840(2) .
P1 C5 1.841(2) .
O1 B1 1.550(2) .
B1 C11 1.632(3) .
B1 C21 1.644(3) .
B1 C31 1.646(3) .
C1 C2 1.532(3) .
C1 C4 1.537(3) .
C1 C3 1.539(3) .
C2 H2A 0.9800 .
C2 H2B 0.9800 .
C2 H2C 0.9800 .
C3 H3A 0.9800 .
C3 H3B 0.9800 .
C3 H3C 0.9800 .
C4 H4A 0.9800 .
C4 H4B 0.9800 .
C4 H4C 0.9800 .
C5 C7 1.527(4) .
C5 C6 1.527(3) .
C5 C8 1.534(3) .
C6 H6A 0.9800 .
C6 H6B 0.9800 .
C6 H6C 0.9800 .
C7 H7A 0.9800 .
C7 H7B 0.9800 .
C7 H7C 0.9800 .
C8 H8A 0.9800 .
C8 H8B 0.9800 .
C8 H8C 0.9800 .
C11 C16 1.401(3) .
C11 C12 1.402(3) .
C12 C13 1.389(3) .
C13 C14 1.380(3) .
C13 H13 0.9500 .
C14 C15 1.387(3) .
C14 H14 0.9500 .
C15 C16 1.372(3) .
C15 H15 0.9500 .
C16 H16 0.9500 .
C21 C26 1.389(3) .
C21 C22 1.392(3) .
C22 F22 1.352(3) .
C22 C23 1.373(3) .
C23 F23 1.352(3) .
C23 C24 1.360(4) .
C24 F24 1.343(3) .
C24 C25 1.371(4) .
C25 F25 1.343(3) .
C25 C26 1.376(3) .
C26 F26 1.350(2) .
C31 C36 1.381(3) .
C31 C32 1.390(3) .
C32 F32 1.353(3) .
C32 C33 1.373(3) .
C33 F33 1.343(3) .
C33 C34 1.377(3) .
C34 F34 1.340(2) .
C34 C35 1.369(3) .
C35 F35 1.346(3) .
C35 C36 1.380(3) .
C36 F36 1.352(3) .
C41 C43 1.352(5) .
C41 C42 1.358(5) 2_677
C41 H41 0.9500 .
C42 C43 1.350(5) .
C42 C41 1.358(5) 2_677
C42 H42 0.9500 .
C43 H43 0.9500 .

loop_
_geom_torsion_atom_site_label_1
_geom_torsion_atom_site_label_2
_geom_torsion_atom_site_label_3
_geom_torsion_atom_site_label_4
_geom_torsion
_geom_torsion_site_symmetry_1
C12 P1 O1 B1 5.03(15) .
C1 P1 O1 B1 120.28(14) .
C5 P1 O1 B1 -112.72(15) .
P1 O1 B1 C11 -7.10(19) .
P1 O1 B1 C21 -128.36(15) .
P1 O1 B1 C31 115.30(15) .
O1 P1 C1 C2 48.44(17) .
C12 P1 C1 C2 156.47(15) .
C5 P1 C1 C2 -74.49(19) .
O1 P1 C1 C4 171.79(16) .
C12 P1 C1 C4 -80.18(19) .
C5 P1 C1 C4 48.9(2) .
O1 P1 C1 C3 -69.40(18) .
C12 P1 C1 C3 38.62(19) .
C5 P1 C1 C3 167.66(16) .
O1 P1 C5 C7 167.70(16) .
C12 P1 C5 C7 58.57(19) .
C1 P1 C5 C7 -69.4(2) .
O1 P1 C5 C6 -68.44(18) .
C12 P1 C5 C6 -177.57(16) .
C1 P1 C5 C6 54.5(2) .
O1 P1 C5 C8 49.6(2) .
C12 P1 C5 C8 -59.5(2) .
C1 P1 C5 C8 172.52(18) .
O1 B1 C11 C16 -170.86(19) .
C21 B1 C11 C16 -52.3(3) .
C31 B1 C11 C16 74.0(3) .
O1 B1 C11 C12 6.5(2) .
C21 B1 C11 C12 125.06(18) .
C31 B1 C11 C12 -108.68(19) .
C16 C11 C12 C13 -1.0(3) .
B1 C11 C12 C13 -178.82(19) .
C16 C11 C12 P1 174.07(15) .
B1 C11 C12 P1 -3.7(2) .
O1 P1 C12 C13 174.2(2) .
C1 P1 C12 C13 60.0(2) .
C5 P1 C12 C13 -70.8(2) .
O1 P1 C12 C11 -0.62(15) .
C1 P1 C12 C11 -114.80(15) .
C5 P1 C12 C11 114.39(15) .
C11 C12 C13 C14 0.8(3) .
P1 C12 C13 C14 -173.32(18) .
C12 C13 C14 C15 0.1(3) .
C13 C14 C15 C16 -0.7(3) .
C14 C15 C16 C11 0.4(3) .
C12 C11 C16 C15 0.5(3) .
B1 C11 C16 C15 177.8(2) .
O1 B1 C21 C26 0.3(3) .
C11 B1 C21 C26 -113.8(2) .
C31 B1 C21 C26 115.6(2) .
O1 B1 C21 C22 -177.73(18) .
C11 B1 C21 C22 68.2(2) .
C31 B1 C21 C22 -62.5(2) .
C26 C21 C22 F22 -176.1(2) .
B1 C21 C22 F22 2.2(3) .
C26 C21 C22 C23 2.2(3) .
B1 C21 C22 C23 -179.5(2) .
F22 C22 C23 F23 -2.1(3) .
C21 C22 C23 F23 179.6(2) .
F22 C22 C23 C24 177.2(2) .
C21 C22 C23 C24 -1.2(4) .
F23 C23 C24 F24 -0.3(4) .
C22 C23 C24 F24 -179.6(2) .
F23 C23 C24 C25 178.8(2) .
C22 C23 C24 C25 -0.4(4) .
F24 C24 C25 F25 2.5(3) .
C23 C24 C25 F25 -176.7(2) .
F24 C24 C25 C26 179.9(2) .
C23 C24 C25 C26 0.8(4) .
F25 C25 C26 F26 -0.3(3) .
C24 C25 C26 F26 -177.8(2) .
F25 C25 C26 C21 177.9(2) .
C24 C25 C26 C21 0.5(4) .
C22 C21 C26 F26 176.3(2) .
B1 C21 C26 F26 -1.8(3) .
C22 C21 C26 C25 -1.8(3) .
B1 C21 C26 C25 -180.0(2) .
O1 B1 C31 C36 -131.2(2) .
C11 B1 C31 C36 -18.2(3) .
C21 B1 C31 C36 111.1(2) .
O1 B1 C31 C32 48.0(2) .
C11 B1 C31 C32 161.03(18) .
C21 B1 C31 C32 -69.8(2) .
C36 C31 C32 F32 -177.50(18) .
B1 C31 C32 F32 3.2(3) .
C36 C31 C32 C33 2.4(3) .
B1 C31 C32 C33 -176.94(19) .
F32 C32 C33 F33 -1.3(3) .
C31 C32 C33 F33 178.86(19) .
F32 C32 C33 C34 177.65(19) .
C31 C32 C33 C34 -2.2(3) .
F33 C33 C34 F34 -0.8(3) .
C32 C33 C34 F34 -179.71(19) .
F33 C33 C34 C35 179.30(19) .
C32 C33 C34 C35 0.3(3) .
F34 C34 C35 F35 1.1(3) .
C33 C34 C35 F35 -178.96(19) .
F34 C34 C35 C36 -178.85(19) .
C33 C34 C35 C36 1.1(3) .
F35 C35 C36 F36 -0.8(3) .
C34 C35 C36 F36 179.18(19) .
F35 C35 C36 C31 179.20(19) .
C34 C35 C36 C31 -0.8(3) .
C32 C31 C36 F36 179.17(18) .
B1 C31 C36 F36 -1.6(3) .
C32 C31 C36 C35 -0.8(3) .
B1 C31 C36 C35 178.43(19) .
C41 C42 C43 C41 0.4(5) 2_677
C42 C41 C43 C42 -0.4(5) 2_677
